data_2204186
loop_
_publ_author_name
'Ali, Hapipah'
'Halim, S. Nadiah A.'
'Khamis, Nur Ashikin'
'Yusof, M. Sukeri'
'Yamin, Bohari M.'

_publ_section_title <i>N</i>-(<i>p</i>-Methoxybenzoyl)-<i>N</i>'-(<i>o</i>-methoxyphenyl)thiourea
_journal_issue 9
_journal_name_full 'Acta Crystallographica Section E'
_journal_page_first o1497
_journal_page_last o1498
_journal_paper_doi 10.1107/S1600536804018823
_journal_volume 60
_journal_year 2004
_chemical_formula_iupac 'C16 H16 N2 O3 S'
_chemical_formula_moiety 'C16 H16 N2 O3 S'
_chemical_formula_sum 'C16 H16 N2 O3 S'
_chemical_formula_weight 316.37
_chemical_name_systematic
;
N-(p-Methoxybenzoyl)-N'-(o-methoxyphenyl)thiourea
;
_space_group_IT_number 2
_symmetry_cell_setting triclinic
_symmetry_space_group_name_Hall '-P 1'
_symmetry_space_group_name_H-M 'P -1'
_atom_sites_solution_hydrogens geom
_atom_sites_solution_primary direct
_atom_sites_solution_secondary difmap
_audit_creation_method SHELXL97
_cell_angle_alpha 92.68(4)
_cell_angle_beta 104.56(4)
_cell_angle_gamma 113.45(3)
_cell_formula_units_Z 2
_cell_length_a 7.8320(10)
_cell_length_b 9.151(2)
_cell_length_c 12.201(3)
_cell_measurement_reflns_used 3149
_cell_measurement_temperature 273(2)
_cell_measurement_theta_max 26.5
_cell_measurement_theta_min 1.75
_cell_volume 765.8(4)
_computing_cell_refinement 'SAINT (Siemens, 1996)'
_computing_data_collection 'SMART (Siemens, 1996)'
_computing_data_reduction SAINT
_computing_molecular_graphics SHELXTL
_computing_publication_material 'SHELXTL, PARST (Nardelli, 1995) and PLATON (Spek, 2003)'
_computing_structure_refinement SHELXTL
_computing_structure_solution 'SHELXTL (Sheldrick, 1997)'
_diffrn_ambient_temperature 273(2)
_diffrn_detector_area_resol_mean 83.66
_diffrn_measured_fraction_theta_full 0.99
_diffrn_measured_fraction_theta_max 0.99
_diffrn_measurement_device_type 'Bruker SMART APEX CCD area-detector'
_diffrn_measurement_method \w
_diffrn_radiation_monochromator graphite
_diffrn_radiation_source 'fine-focus sealed tube'
_diffrn_radiation_type MoK\a
_diffrn_radiation_wavelength 0.71073
_diffrn_reflns_av_R_equivalents 0.0169
_diffrn_reflns_av_sigmaI/netI 0.0182
_diffrn_reflns_limit_h_max 9
_diffrn_reflns_limit_h_min -9
_diffrn_reflns_limit_k_max 11
_diffrn_reflns_limit_k_min -11
_diffrn_reflns_limit_l_max 15
_diffrn_reflns_limit_l_min -15
_diffrn_reflns_number 8107
_diffrn_reflns_theta_full 26.5
_diffrn_reflns_theta_max 26.5
_diffrn_reflns_theta_min 1.7
_diffrn_standards_decay_% 0
_diffrn_standards_number 0
_exptl_absorpt_coefficient_mu 0.225
_exptl_absorpt_correction_T_max 0.9153
_exptl_absorpt_correction_T_min 0.8976
_exptl_absorpt_correction_type multi-scan
_exptl_absorpt_process_details '(SADABS; Sheldrick, 1996)'
_exptl_crystal_colour colourless
_exptl_crystal_density_diffrn 1.372
_exptl_crystal_density_meas ?
_exptl_crystal_density_method .
_exptl_crystal_description triangular
_exptl_crystal_F_000 332
_exptl_crystal_size_max 0.49
_exptl_crystal_size_mid 0.48
_exptl_crystal_size_min 0.40
_refine_diff_density_max 0.18
_refine_diff_density_min -0.28
_refine_ls_extinction_method none
_refine_ls_goodness_of_fit_ref 1.06
_refine_ls_hydrogen_treatment constr
_refine_ls_matrix_type full
_refine_ls_number_parameters 201
_refine_ls_number_reflns 3149
_refine_ls_number_restraints 0
_refine_ls_restrained_S_all 1.06
_refine_ls_R_factor_all 0.042
_refine_ls_R_factor_gt 0.039
_refine_ls_shift/su_max 0.000
_refine_ls_shift/su_mean 0.000
_refine_ls_structure_factor_coef Fsqd
_refine_ls_weighting_details 'calc w = 1/[\s^2^(Fo^2^)+(0.0528P)^2^+0.2153P] where P=(Fo^2^+2Fc^2^)/3'
_refine_ls_weighting_scheme calc
_refine_ls_wR_factor_gt 0.103
_refine_ls_wR_factor_ref 0.105
_reflns_number_gt 2927
_reflns_number_total 3149
_reflns_threshold_expression I>2\s(I)
_cod_data_source_file hg6078.cif
_cod_data_source_block I
_cod_depositor_comments
;
The following automatic conversions were performed:
'_symmetry_cell_setting' value 'Triclinic' changed to 'triclinic'
according to '/home/saulius/struct/CIF-dictionaries/cif_core.dic'
dictionary named 'cif_core.dic' version 2.4.1 from 2010-06-29.

Automatic conversion script
Id: cif_fix_enum 1527 2010-12-29 10:47:43Z saulius 

The following automatic conversions were performed:

'_symmetry_cell_setting' value 'Triclinic' changed to 'triclinic'
according to /home/saulius/struct/CIF-dictionaries/cif_core.dic
dictionary named 'cif_core.dic' version 2.4.1 from 2010-06-29.

Automatic conversion script
Id: cif_fix_values 1715 2011-07-08 13:25:40Z adriana 
;
_cod_original_cell_volume 765.8(3)
_cod_database_code 2204186

loop_
_symmetry_equiv_pos_as_xyz
'x, y, z'
'-x, -y, -z'

loop_
_atom_site_label
_atom_site_fract_x
_atom_site_fract_y
_atom_site_fract_z
_atom_site_U_iso_or_equiv
_atom_site_adp_type
_atom_site_calc_flag
_atom_site_refinement_flags
_atom_site_occupancy
_atom_site_type_symbol
S1 0.48384(6) 0.40889(5) 0.15572(3) 0.05222(15) Uani d . 1 S
O1 1.08548(18) 0.82102(15) 0.24637(9) 0.0580(3) Uani d . 1 O
O2 1.2894(2) 0.93484(15) -0.21987(11) 0.0591(3) Uani d . 1 O
O3 0.81610(19) 0.77415(14) 0.48162(10) 0.0564(3) Uani d . 1 O
N1 0.80446(17) 0.62660(15) 0.12521(10) 0.0387(3) Uani d . 1 N
H1A 0.7386 0.5936 0.0539 0.046 Uiso calc R 1 H
N2 0.82360(18) 0.58730(15) 0.31194(10) 0.0424(3) Uani d . 1 N
H2A 0.9388 0.6637 0.3266 0.051 Uiso calc R 1 H
C1 1.0072(2) 0.69176(17) -0.05047(13) 0.0396(3) Uani d . 1 C
H1 0.9167 0.5856 -0.0580 0.048 Uiso calc R 1 H
C2 1.0888(2) 0.74035(19) -0.13741(13) 0.0444(3) Uani d . 1 C
H2 1.0562 0.6663 -0.2025 0.053 Uiso calc R 1 H
C3 1.2201(2) 0.90004(18) -0.12825(13) 0.0415(3) Uani d . 1 C
C4 1.2726(2) 1.00955(18) -0.03032(14) 0.0435(3) Uani d . 1 C
H4 1.3601 1.1164 -0.0239 0.052 Uiso calc R 1 H
C5 1.1936(2) 0.95859(18) 0.05779(13) 0.0427(3) Uani d . 1 C
H5 1.2311 1.0315 0.1244 0.051 Uiso calc R 1 H
C6 1.0591(2) 0.80033(17) 0.04867(12) 0.0369(3) Uani d . 1 C
C7 0.9872(2) 0.75296(17) 0.14842(12) 0.0396(3) Uani d . 1 C
C8 0.7146(2) 0.54660(17) 0.20346(12) 0.0360(3) Uani d . 1 C
C9 0.7695(2) 0.51734(18) 0.40713(12) 0.0393(3) Uani d . 1 C
C10 0.7723(2) 0.61863(19) 0.49694(12) 0.0418(3) Uani d . 1 C
C11 0.7300(2) 0.5566(2) 0.59318(13) 0.0510(4) Uani d . 1 C
H11 0.7278 0.6222 0.6529 0.061 Uiso calc R 1 H
C12 0.6914(3) 0.3974(2) 0.59989(15) 0.0576(5) Uani d . 1 C
H12 0.6646 0.3564 0.6650 0.069 Uiso calc R 1 H
C13 0.6916(3) 0.2984(2) 0.51239(16) 0.0575(4) Uani d . 1 C
H13 0.6656 0.1911 0.5183 0.069 Uiso calc R 1 H
C14 0.7307(2) 0.3587(2) 0.41473(14) 0.0490(4) Uani d . 1 C
H14 0.7307 0.2920 0.3548 0.059 Uiso calc R 1 H
C15 1.4042(3) 1.0982(2) -0.22563(19) 0.0648(5) Uani d . 1 C
H15A 1.3268 1.1582 -0.2310 0.097 Uiso calc R 1 H
H15B 1.4496 1.1024 -0.2920 0.097 Uiso calc R 1 H
H15C 1.5137 1.1444 -0.1578 0.097 Uiso calc R 1 H
C16 0.8343(3) 0.8855(2) 0.57519(18) 0.0678(5) Uani d . 1 C
H16A 0.7128 0.8504 0.5928 0.102 Uiso calc R 1 H
H16B 0.8680 0.9909 0.5541 0.102 Uiso calc R 1 H
H16C 0.9344 0.8897 0.6414 0.102 Uiso calc R 1 H

loop_
_atom_site_aniso_label
_atom_site_aniso_U_11
_atom_site_aniso_U_22
_atom_site_aniso_U_33
_atom_site_aniso_U_12
_atom_site_aniso_U_13
_atom_site_aniso_U_23
S1 0.0385(2) 0.0610(3) 0.0356(2) 0.00096(18) 0.00843(16) 0.00926(17)
O1 0.0536(7) 0.0570(7) 0.0346(6) -0.0025(6) 0.0090(5) 0.0044(5)
O2 0.0711(8) 0.0560(7) 0.0574(7) 0.0205(6) 0.0400(6) 0.0189(6)
O3 0.0704(8) 0.0454(6) 0.0481(6) 0.0174(6) 0.0213(6) 0.0048(5)
N1 0.0364(6) 0.0429(6) 0.0288(6) 0.0087(5) 0.0101(5) 0.0050(5)
N2 0.0369(6) 0.0465(7) 0.0310(6) 0.0050(5) 0.0100(5) 0.0060(5)
C1 0.0365(7) 0.0358(7) 0.0435(8) 0.0115(6) 0.0131(6) 0.0080(6)
C2 0.0467(8) 0.0447(8) 0.0404(8) 0.0162(7) 0.0163(7) 0.0042(6)
C3 0.0409(8) 0.0464(8) 0.0447(8) 0.0206(7) 0.0200(6) 0.0167(6)
C4 0.0413(8) 0.0363(7) 0.0510(9) 0.0118(6) 0.0170(7) 0.0126(6)
C5 0.0431(8) 0.0388(7) 0.0404(8) 0.0121(6) 0.0120(6) 0.0044(6)
C6 0.0334(7) 0.0391(7) 0.0372(7) 0.0140(6) 0.0105(6) 0.0094(6)
C7 0.0387(7) 0.0392(7) 0.0357(7) 0.0117(6) 0.0104(6) 0.0070(6)
C8 0.0386(7) 0.0368(7) 0.0320(7) 0.0140(6) 0.0128(6) 0.0048(5)
C9 0.0335(7) 0.0471(8) 0.0311(7) 0.0111(6) 0.0087(5) 0.0094(6)
C10 0.0358(7) 0.0479(8) 0.0345(7) 0.0115(6) 0.0087(6) 0.0066(6)
C11 0.0455(9) 0.0654(11) 0.0345(8) 0.0147(8) 0.0137(6) 0.0077(7)
C12 0.0503(9) 0.0736(12) 0.0408(9) 0.0154(9) 0.0154(7) 0.0248(8)
C13 0.0540(10) 0.0529(10) 0.0602(11) 0.0172(8) 0.0143(8) 0.0248(8)
C14 0.0486(9) 0.0486(9) 0.0466(9) 0.0175(7) 0.0135(7) 0.0090(7)
C15 0.0689(12) 0.0632(11) 0.0729(13) 0.0245(10) 0.0401(10) 0.0342(10)
C16 0.0716(13) 0.0558(11) 0.0658(12) 0.0194(10) 0.0195(10) -0.0090(9)

loop_
_atom_type_symbol
_atom_type_description
_atom_type_scat_dispersion_real
_atom_type_scat_dispersion_imag
_atom_type_scat_source
C C 0.0033 0.0016 'International Tables Vol C Tables 4.2.6.8 and 6.1.1.4'
H H 0.0000 0.0000 'International Tables Vol C Tables 4.2.6.8 and 6.1.1.4'
N N 0.0061 0.0033 'International Tables Vol C Tables 4.2.6.8 and 6.1.1.4'
O O 0.0106 0.0060 'International Tables Vol C Tables 4.2.6.8 and 6.1.1.4'
S S 0.1246 0.1234 'International Tables Vol C Tables 4.2.6.8 and 6.1.1.4'

loop_
_geom_angle_atom_site_label_1
_geom_angle_atom_site_label_2
_geom_angle_atom_site_label_3
_geom_angle
_geom_angle_publ_flag
C3 O2 C15 119.37(14) ?
C10 O3 C16 117.73(14) ?
C7 N1 C8 127.74(12) yes
C7 N1 H1A 116.1 ?
C8 N1 H1A 116.1 ?
C8 N2 C9 126.65(12) yes
C8 N2 H2A 116.7 ?
C9 N2 H2A 116.7 ?
C2 C1 C6 120.41(13) ?
C2 C1 H1 119.8 ?
C6 C1 H1 119.8 ?
C1 C2 C3 120.16(14) ?
C1 C2 H2 119.9 ?
C3 C2 H2 119.9 ?
O2 C3 C4 124.88(14) ?
O2 C3 C2 115.07(14) ?
C4 C3 C2 120.05(13) ?
C5 C4 C3 119.35(14) ?
C5 C4 H4 120.3 ?
C3 C4 H4 120.3 ?
C4 C5 C6 121.16(14) ?
C4 C5 H5 119.4 ?
C6 C5 H5 119.4 ?
C5 C6 C1 118.83(13) ?
C5 C6 C7 118.05(13) ?
C1 C6 C7 123.01(13) ?
O1 C7 N1 121.87(13) yes
O1 C7 C6 121.56(13) yes
N1 C7 C6 116.56(12) yes
N2 C8 N1 115.77(12) yes
N2 C8 S1 125.20(11) yes
N1 C8 S1 119.03(10) yes
C14 C9 C10 120.59(14) ?
C14 C9 N2 121.50(14) ?
C10 C9 N2 117.72(13) ?
O3 C10 C11 124.87(15) ?
O3 C10 C9 115.84(13) ?
C11 C10 C9 119.30(15) ?
C12 C11 C10 119.59(16) ?
C12 C11 H11 120.2 ?
C10 C11 H11 120.2 ?
C13 C12 C11 121.13(15) ?
C13 C12 H12 119.4 ?
C11 C12 H12 119.4 ?
C12 C13 C14 119.74(16) ?
C12 C13 H13 120.1 ?
C14 C13 H13 120.1 ?
C9 C14 C13 119.62(16) ?
C9 C14 H14 120.2 ?
C13 C14 H14 120.2 ?
O2 C15 H15A 109.5 ?
O2 C15 H15B 109.5 ?
H15A C15 H15B 109.5 ?
O2 C15 H15C 109.5 ?
H15A C15 H15C 109.5 ?
H15B C15 H15C 109.5 ?
O3 C16 H16A 109.5 ?
O3 C16 H16B 109.5 ?
H16A C16 H16B 109.5 ?
O3 C16 H16C 109.5 ?
H16A C16 H16C 109.5 ?
H16B C16 H16C 109.5 ?

loop_
_geom_bond_atom_site_label_1
_geom_bond_atom_site_label_2
_geom_bond_distance
_geom_bond_publ_flag
S1 C8 1.6681(15) yes
O1 C7 1.2225(18) yes
O2 C3 1.3587(18) yes
O2 C15 1.421(2) ?
O3 C10 1.359(2) ?
O3 C16 1.434(2) ?
N1 C7 1.3838(18) ?
N1 C8 1.3915(18) ?
N1 H1A 0.8600 ?
N2 C8 1.3236(18) ?
N2 C9 1.4279(18) ?
N2 H2A 0.8600 ?
C1 C2 1.375(2) ?
C1 C6 1.391(2) ?
C1 H1 0.9300 ?
C2 C3 1.391(2) ?
C2 H2 0.9300 ?
C3 C4 1.383(2) ?
C4 C5 1.381(2) ?
C4 H4 0.9300 ?
C5 C6 1.390(2) ?
C5 H5 0.9300 ?
C6 C7 1.478(2) ?
C9 C14 1.373(2) ?
C9 C10 1.392(2) ?
C10 C11 1.385(2) ?
C11 C12 1.376(3) ?
C11 H11 0.9300 ?
C12 C13 1.368(3) ?
C12 H12 0.9300 ?
C13 C14 1.389(2) ?
C13 H13 0.9300 ?
C14 H14 0.9300 ?
C15 H15A 0.9600 ?
C15 H15B 0.9600 ?
C15 H15C 0.9600 ?
C16 H16A 0.9600 ?
C16 H16B 0.9600 ?
C16 H16C 0.9600 ?

loop_
_geom_hbond_atom_site_label_D
_geom_hbond_atom_site_label_H
_geom_hbond_atom_site_label_A
_geom_hbond_site_symmetry_A
_geom_hbond_distance_DH
_geom_hbond_distance_HA
_geom_hbond_distance_DA
_geom_hbond_angle_DHA
_geom_hbond_publ_flag
N2 H2A O1 1_555 0.86 1.93 2.630(2) 137 yes
N1 H1A S1 2_665 0.86 2.70 3.518(2) 159 yes
C14 H14 O2 2_765 0.93 2.52 3.431(2) 167 yes

loop_
_geom_torsion_atom_site_label_1
_geom_torsion_atom_site_label_2
_geom_torsion_atom_site_label_3
_geom_torsion_atom_site_label_4
_geom_torsion
C6 C1 C2 C3 -1.8(2)
C15 O2 C3 C4 -8.9(2)
C15 O2 C3 C2 171.90(16)
C1 C2 C3 O2 -179.13(14)
C1 C2 C3 C4 1.6(2)
O2 C3 C4 C5 -179.14(14)
C2 C3 C4 C5 0.1(2)
C3 C4 C5 C6 -1.5(2)
C4 C5 C6 C1 1.2(2)
C4 C5 C6 C7 177.48(14)
C2 C1 C6 C5 0.4(2)
C2 C1 C6 C7 -175.60(14)
C8 N1 C7 O1 -7.8(2)
C8 N1 C7 C6 171.40(13)
C5 C6 C7 O1 -27.2(2)
C1 C6 C7 O1 148.90(16)
C5 C6 C7 N1 153.60(14)
C1 C6 C7 N1 -30.3(2)
C9 N2 C8 N1 -176.40(14)
C9 N2 C8 S1 3.2(2)
C7 N1 C8 N2 -6.3(2)
C7 N1 C8 S1 174.12(12)
C8 N2 C9 C14 64.4(2)
C8 N2 C9 C10 -120.54(17)
C16 O3 C10 C11 4.9(2)
C16 O3 C10 C9 -175.61(15)
C14 C9 C10 O3 178.70(14)
N2 C9 C10 O3 3.6(2)
C14 C9 C10 C11 -1.8(2)
N2 C9 C10 C11 -176.83(13)
O3 C10 C11 C12 -178.75(16)
C9 C10 C11 C12 1.8(2)
C10 C11 C12 C13 -0.8(3)
C11 C12 C13 C14 -0.2(3)
C10 C9 C14 C13 0.8(2)
N2 C9 C14 C13 175.65(15)
C12 C13 C14 C9 0.2(3)

loop_
_cod_related_entry_id
_cod_related_entry_database
_cod_related_entry_code
1 ChemSpider 769875
